data_4344843
loop_
_publ_author_name
'Ye, Yingxiang'
'Xiong, Shunshun'
'Wu, Xiaonan'
'Zhang, Liuqin'
'Li, Ziyin'
'Wang, Lihua'
'Ma, Xiuling'
'Chen, Qian-Huo'
'Zhang, Zhangjing'
'Xiang, Shengchang'

_publ_section_title
;
 Microporous Metal-Organic Framework Stabilized by Balanced Multiple
 Host-Couteranion Hydrogen-Bonding Interactions for High-Density CO2
 Capture at Ambient Conditions.
;
_journal_issue 1
_journal_name_full 'Inorganic chemistry'
_journal_page_first 292
_journal_paper_doi 10.1021/acs.inorgchem.5b02316
_journal_volume 55
_journal_year 2015
_chemical_formula_moiety '0.5(C72 H48 Cl2 Cu8 N24 O16), 4(B0.75 F3), 2(Ow), 0.23(C4 O8)'
_chemical_formula_sum 'C36.94 H24 B3 Cl Cu4 F12 N12 O13.87'
_chemical_formula_weight 1407.86
_chemical_name_systematic
;
 ?
;
_space_group_crystal_system tetragonal
_space_group_IT_number 139
_space_group_name_Hall '-I 4 2'
_space_group_name_H-M_alt 'I 4/m m m'
_symmetry_space_group_name_Hall '-I 4 2'
_symmetry_space_group_name_H-M 'I 4/m m m'
_atom_sites_solution_hydrogens geom
_atom_sites_solution_primary iterative
_audit_creation_date 2015-08-13
_audit_creation_method
;
Olex2 1.2
(compiled 2015.01.26 svn.r3150 for OlexSys, GUI svn.r4998)
;
_cell_angle_alpha 90
_cell_angle_beta 90
_cell_angle_gamma 90
_cell_formula_units_Z 2
_cell_length_a 14.0241(7)
_cell_length_b 14.0241(7)
_cell_length_c 19.9373(11)
_cell_measurement_reflns_used 1801
_cell_measurement_temperature 100
_cell_measurement_theta_max 73.2870
_cell_measurement_theta_min 3.7950
_cell_volume 3921.2(4)
_computing_cell_refinement
'CrysAlisPro, Agilent Technologies, Version 1.171.37.35 (release 13-08-2014 CrysAlis171 .NET) (compiled Aug 13 2014,18:06:01)'
_computing_data_collection
'CrysAlisPro, Agilent Technologies, Version 1.171.37.35 (release 13-08-2014 CrysAlis171 .NET) (compiled Aug 13 2014,18:06:01)'
_computing_data_reduction
'CrysAlisPro, Agilent Technologies, Version 1.171.37.35 (release 13-08-2014 CrysAlis171 .NET) (compiled Aug 13 2014,18:06:01)'
_computing_molecular_graphics 'Olex2 (Dolomanov et al., 2009)'
_computing_publication_material 'Olex2 (Dolomanov et al., 2009)'
_computing_structure_refinement 'ShelXL (Sheldrick, 2008)'
_computing_structure_solution
;
Superflip (Palatinus & Chapuis, 2007;Palatinus & van der Lee, 2008;
Palatinus et al., 2012)
;
_diffrn_ambient_environment N~2~
_diffrn_ambient_temperature 100
_diffrn_detector 'CCD plate'
_diffrn_detector_area_resol_mean 10.5148
_diffrn_detector_type Atlas
_diffrn_measured_fraction_theta_full 0.988
_diffrn_measured_fraction_theta_max 0.978
_diffrn_measurement_details
;
  1 omega  -73.00   35.00   1.0000    1.5000
omega____ theta____ kappa____ phi______ frames
    -      -40.8249   77.0000 -150.0000 108

  2 omega    8.00  117.00   1.0000    1.5000
omega____ theta____ kappa____ phi______ frames
    -       40.8249   77.0000  150.0000 109

  3 omega   74.00  178.00   1.0000   10.0000
omega____ theta____ kappa____ phi______ frames
    -      106.3615   77.0000  150.0000 104

  4 omega   74.00  178.00   1.0000   10.0000
omega____ theta____ kappa____ phi______ frames
    -      106.3615   77.0000 -180.0000 104

  5 omega   74.00  178.00   1.0000   10.0000
omega____ theta____ kappa____ phi______ frames
    -      106.3615   77.0000 -120.0000 104

  6 omega   74.00  130.00   1.0000   10.0000
omega____ theta____ kappa____ phi______ frames
    -      106.3615   77.0000 -150.0000 56
;
_diffrn_measurement_device 'four-circle diffractometer'
_diffrn_measurement_device_type 'SuperNova, Dual, Cu at zero, Atlas'
_diffrn_measurement_method '\w scans'
_diffrn_orient_matrix_UB_11 0.0518793000
_diffrn_orient_matrix_UB_12 0.0806185000
_diffrn_orient_matrix_UB_13 -0.0377844000
_diffrn_orient_matrix_UB_21 -0.0162327500
_diffrn_orient_matrix_UB_22 0.0672687500
_diffrn_orient_matrix_UB_23 0.0599916500
_diffrn_orient_matrix_UB_31 0.0955666500
_diffrn_orient_matrix_UB_32 -0.0321588500
_diffrn_orient_matrix_UB_33 0.0306278500
_diffrn_radiation_monochromator mirror
_diffrn_radiation_probe x-ray
_diffrn_radiation_type CuK\a
_diffrn_radiation_wavelength 1.54184
_diffrn_reflns_av_R_equivalents 0.0613
_diffrn_reflns_av_unetI/netI 0.0364
_diffrn_reflns_laue_measured_fraction_full 0.988
_diffrn_reflns_laue_measured_fraction_max 0.978
_diffrn_reflns_limit_h_max 15
_diffrn_reflns_limit_h_min -11
_diffrn_reflns_limit_k_max 17
_diffrn_reflns_limit_k_min -11
_diffrn_reflns_limit_l_max 24
_diffrn_reflns_limit_l_min -23
_diffrn_reflns_number 6882
_diffrn_reflns_point_group_measured_fraction_full 0.988
_diffrn_reflns_point_group_measured_fraction_max 0.978
_diffrn_reflns_theta_full 67.684
_diffrn_reflns_theta_max 74.043
_diffrn_reflns_theta_min 3.854
_diffrn_source 'sealed X-ray tube'
_diffrn_source_type 'SuperNova (Cu) X-ray Source'
_exptl_absorpt_coefficient_mu 2.237
_exptl_absorpt_correction_T_max 1.00000
_exptl_absorpt_correction_T_min 0.32279
_exptl_absorpt_correction_type multi-scan
_exptl_absorpt_process_details
'CrysAlisPro, Agilent Technologies, Version 1.171.37.35 (release 13-08-2014 CrysAlis171 .NET) (compiled Aug 13 2014,18:06:01) Empirical absorption correction using spherical harmonics, implemented in SCALE3 ABSPACK scaling algorithm.'
_exptl_crystal_colour Green
_exptl_crystal_density_diffrn 1.192
_exptl_crystal_description polyhedral
_exptl_crystal_F_000 1393
_exptl_crystal_size_max 0.2
_exptl_crystal_size_mid 0.15
_exptl_crystal_size_min 0.15
_refine_diff_density_max 0.939
_refine_diff_density_min -1.027
_refine_diff_density_rms 0.215
_refine_ls_extinction_method none
_refine_ls_goodness_of_fit_ref 1.087
_refine_ls_hydrogen_treatment constr
_refine_ls_matrix_type full
_refine_ls_number_parameters 98
_refine_ls_number_reflns 1163
_refine_ls_number_restraints 58
_refine_ls_restrained_S_all 1.117
_refine_ls_R_factor_all 0.1066
_refine_ls_R_factor_gt 0.0936
_refine_ls_shift/su_max 0.000
_refine_ls_shift/su_mean 0.000
_refine_ls_structure_factor_coef Fsqd
_refine_ls_weighting_details
;
 w=1/[\s^2^(Fo^2^)+(0.1830P)^2^+20.4060P]
 where P=(Fo^2^+2Fc^2^)/3
;
_refine_ls_weighting_scheme calc
_refine_ls_wR_factor_gt 0.2499
_refine_ls_wR_factor_ref 0.2703
_reflns_Friedel_coverage 0.000
_reflns_number_gt 964
_reflns_number_total 1163
_reflns_threshold_expression 'I > 2\s(I)'
_cod_data_source_file ic5b02316_si_002.cif
_cod_data_source_block FJU-14-BF4-CO2
_cod_database_code 4344843
_shelxl_version_number 2013-2
_chemical_oxdiff_formula ' C N O H F B Cl Cu'
_shelx_space_group_comment
;
The symmetry employed for this shelxl refinement is uniquely defined
by the following loop, which should always be used as a source of
symmetry information in preference to the above space-group names.
They are only intended as comments.
;
_reflns_odcompleteness_completeness 99.90
_reflns_odcompleteness_iscentric 1
_reflns_odcompleteness_theta 66.97
_olex2_refinement_description
;
1. Fixed Uiso
 At 1.2 times of:
  All C(H) groups
2. Shared sites
{N1, C4}
3. Restrained distances
 O4_$4-C7
 1.16 with sigma of 0.02
 C8-O3
 1.314 with sigma of 0.02
4. Restrained planarity
 C8, O3_$3, O3_$2, O3, O3_$1
 with sigma of 0.1
5. Uiso/Uaniso restraints and constraints
C7 \\sim O4A \\sim O4: within 1.7A with sigma of 0.04 and sigma for terminal
atoms of 0.08
Uanis(C2) \\sim Ueq: with sigma of 0.01 and sigma for terminal atoms of 0.02
Uanis(O4) \\sim Ueq, Uanis(C7) \\sim Ueq: with sigma of 0.01 and sigma for
terminal atoms of 0.02
Uanis(C4) \\sim Ueq: with sigma of 0.05 and sigma for terminal atoms of 0.1
Uanis(C1) \\sim Ueq, Uanis(C4) \\sim Ueq, Uanis(C5) \\sim Ueq: with sigma of
0.01 and sigma for terminal atoms of 0.02
Uanis(C7) = Uanis(O4)
Uanis(C7) = Uanis(O4A)
Uanis(C8) = Uanis(O3)
Uanis(N1) = Uanis(C4)
6. Others
 Fixed Sof: N2(0.5) N1(0.25) C6(0.5) H6(0.5) F1(0.375) C5(0.25) C3(0.25)
 B1(0.1875) F2(0.375) C1(0.5) H1(0.5) O1(0.5) C4(0.25) Ow(0.25) C7(0.0218)
 O4(0.0218) C8(0.03657) O3(0.07314) O4A(0.0218)
7.a Aromatic/amide H refined with riding coordinates:
 C2(H2), C6(H6), C1(H1)
;
_olex2_submission_special_instructions 'No special instructions were received'

loop_
_space_group_symop_operation_xyz
'x, y, z'
'-y, x, z'
'x, -y, -z'
'-x, -y, z'
'-y, -x, -z'
'y, x, -z'
'y, -x, z'
'-x, y, -z'
'x+1/2, y+1/2, z+1/2'
'-y+1/2, x+1/2, z+1/2'
'x+1/2, -y+1/2, -z+1/2'
'-x+1/2, -y+1/2, z+1/2'
'-y+1/2, -x+1/2, -z+1/2'
'y+1/2, x+1/2, -z+1/2'
'y+1/2, -x+1/2, z+1/2'
'-x+1/2, y+1/2, -z+1/2'
'-x, -y, -z'
'y, -x, -z'
'-x, y, z'
'x, y, -z'
'y, x, z'
'-y, -x, z'
'-y, x, -z'
'x, -y, z'
'-x+1/2, -y+1/2, -z+1/2'
'y+1/2, -x+1/2, -z+1/2'
'-x+1/2, y+1/2, z+1/2'
'x+1/2, y+1/2, -z+1/2'
'y+1/2, x+1/2, z+1/2'
'-y+1/2, -x+1/2, z+1/2'
'-y+1/2, x+1/2, -z+1/2'
'x+1/2, -y+1/2, z+1/2'

loop_
_atom_site_label
_atom_site_type_symbol
_atom_site_fract_x
_atom_site_fract_y
_atom_site_fract_z
_atom_site_U_iso_or_equiv
_atom_site_adp_type
_atom_site_occupancy
_atom_site_site_symmetry_order
_atom_site_calc_flag
_atom_site_refinement_flags_posn
_atom_site_refinement_flags_adp
_atom_site_refinement_flags_occupancy
_atom_site_disorder_assembly
_atom_site_disorder_group
Cu1 Cu 0.18067(9) 0.0000 0.0000 0.0229(5) Uani 1 4 d S T P . .
Cl1 Cl 0.0000 0.0000 0.0000 0.0454(13) Uani 1 16 d S T P A .
N2 N 0.1737(13) -0.1059(15) -0.0681(11) 0.036(4) Uani 0.5 1 d . . . A 1
N1 N 0.1970(4) -0.1970(4) -0.1594(4) 0.0425(16) Uani 0.5 2 d S T P A 1
C2 C 0.3085(6) -0.1915(6) -0.2500 0.094(4) Uani 1 2 d S TU P . .
H2 H 0.3564 -0.1436 -0.2500 0.112 Uiso 1 2 calc RS T P B 2
C6 C 0.2221(8) -0.1144(8) -0.1238(5) 0.040(2) Uani 0.5 1 d . . . A 1
H6 H 0.2688 -0.0700 -0.1384 0.048 Uiso 0.5 1 calc R . . A 1
F1 F 0.4198(9) 0.0000 -0.1530(9) 0.128(5) Uani 0.75 2 d S T P . .
C5 C 0.1637(7) 0.1637(7) 0.0968(7) 0.029(3) Uani 0.5 2 d S TU P A 2
C3 C 0.2241(9) -0.2241(9) -0.2218(6) 0.046(4) Uani 0.5 2 d S T P A 1
B1 B 0.5000 0.0000 -0.183(2) 0.113(14) Uani 0.75 4 d S T P . .
F2 F 0.5000 -0.0748(16) -0.2370(19) 0.239(16) Uani 0.75 2 d S T P . .
C1 C 0.2824(14) -0.1662(14) -0.1880(9) 0.087(5) Uani 0.5 1 d . U . A 2
H1 H 0.3232 -0.1259 -0.1626 0.104 Uiso 0.5 1 calc R . . A 2
O1 O 0.2023(10) 0.0901(10) 0.0735(8) 0.032(3) Uani 0.5 1 d . . . A 2
C4 C 0.1970(4) -0.1970(4) -0.1594(4) 0.0425(16) Uani 0.5 2 d S TU P A 2
Ow O 0.3563(14) -0.0320(13) 0.0000 0.084(6) Uani 0.5 2 d S T P C 1
C7 C 0.5000 0.0000 0.0000 0.020(6) Uani 0.1744 8 d DS TU P . .
O4 O 0.5000 0.0000 -0.0587(10) 0.020(6) Uani 0.0872 4 d DS TU P D 1
C8 C 0.0000 0.0000 -0.215(4) 0.11(2) Uani 0.2925 8 d DS T P . .
O3 O 0.0939(14) 0.0000 -0.216(4) 0.11(2) Uani 0.1463 2 d DS T P E 1
O4A O 0.414(4) 0.0000 0.0000 0.020(6) Uani 0.0872 4 d S TU P D 2

loop_
_atom_site_aniso_label
_atom_site_aniso_U_11
_atom_site_aniso_U_22
_atom_site_aniso_U_33
_atom_site_aniso_U_23
_atom_site_aniso_U_13
_atom_site_aniso_U_12
Cu1 0.0305(8) 0.0311(8) 0.0070(7) 0.000 0.000 0.000
Cl1 0.0285(14) 0.0285(14) 0.079(4) 0.000 0.000 0.000
N2 0.044(9) 0.044(8) 0.021(6) -0.002(5) 0.019(6) -0.020(5)
N1 0.051(2) 0.051(2) 0.025(3) -0.010(2) 0.010(2) -0.014(3)
C2 0.099(5) 0.099(5) 0.082(6) -0.045(5) 0.045(5) -0.051(6)
C6 0.047(5) 0.052(6) 0.021(4) -0.023(4) 0.011(4) -0.012(5)
F1 0.073(7) 0.160(13) 0.152(13) 0.000 0.008(8) 0.000
C5 0.035(4) 0.035(4) 0.016(5) -0.007(3) -0.007(3) -0.008(5)
C3 0.060(6) 0.060(6) 0.017(6) -0.019(5) 0.019(5) -0.008(8)
B1 0.067(18) 0.18(5) 0.09(2) 0.000 0.000 0.000
F2 0.135(15) 0.29(3) 0.29(3) -0.15(3) 0.000 0.000
C1 0.082(8) 0.105(9) 0.074(8) -0.052(7) 0.029(7) -0.029(7)
O1 0.047(8) 0.036(6) 0.014(4) 0.003(4) -0.013(5) 0.003(5)
C4 0.051(2) 0.051(2) 0.025(3) -0.010(2) 0.010(2) -0.014(3)
Ow 0.092(11) 0.108(16) 0.051(7) 0.000 0.000 -0.008(10)
C7 0.012(9) 0.035(10) 0.015(9) 0.000 0.000 0.000
O4 0.012(9) 0.035(10) 0.015(9) 0.000 0.000 0.000
C8 0.052(14) 0.052(14) 0.22(8) 0.000 0.000 0.000
O3 0.052(14) 0.052(14) 0.22(8) 0.000 0.000 0.000
O4A 0.012(9) 0.035(10) 0.015(9) 0.000 0.000 0.000

loop_
_atom_type_symbol
_atom_type_description
_atom_type_scat_dispersion_real
_atom_type_scat_dispersion_imag
_atom_type_scat_source
C C 0.0181 0.0091 'International Tables Vol C Tables 4.2.6.8 and 6.1.1.4'
H H 0.0000 0.0000 'International Tables Vol C Tables 4.2.6.8 and 6.1.1.4'
B B 0.0090 0.0039 'International Tables Vol C Tables 4.2.6.8 and 6.1.1.4'
Cl Cl 0.3639 0.7018 'International Tables Vol C Tables 4.2.6.8 and 6.1.1.4'
Cu Cu -1.9646 0.5888 'International Tables Vol C Tables 4.2.6.8 and 6.1.1.4'
F F 0.0727 0.0534 'International Tables Vol C Tables 4.2.6.8 and 6.1.1.4'
N N 0.0311 0.0180 'International Tables Vol C Tables 4.2.6.8 and 6.1.1.4'
O O 0.0492 0.0322 'International Tables Vol C Tables 4.2.6.8 and 6.1.1.4'

loop_
_geom_angle_atom_site_label_1
_geom_angle_atom_site_label_2
_geom_angle_atom_site_label_3
_geom_angle
_geom_angle_site_symmetry_1
_geom_angle_site_symmetry_3
N2 Cu1 Cl1 87.2(5) . .
N2 Cu1 Cl1 87.2(5) 20 .
N2 Cu1 Cl1 87.2(5) 3 .
N2 Cu1 Cl1 87.2(5) 24 .
N2 Cu1 N2 174.4(10) . 3
N2 Cu1 N2 95.0(13) . 24
N2 Cu1 N2 174.4(10) 24 20
N2 Cu1 N2 84.7(12) . 20
N2 Cu1 N2 84.7(12) 3 24
N2 Cu1 N2 95.0(13) 3 20
O1 Cu1 Cl1 98.9(4) . .
O1 Cu1 Cl1 98.9(4) 20 .
O1 Cu1 Cl1 98.9(4) 3 .
O1 Cu1 Cl1 98.9(4) 24 .
O1 Cu1 O1 80.4(8) . 24
O1 Cu1 O1 162.2(8) . 3
O1 Cu1 O1 162.2(8) 24 20
O1 Cu1 O1 96.9(9) 3 24
O1 Cu1 O1 96.9(9) . 20
O1 Cu1 O1 80.4(8) 3 20
Cu1 Cl1 Cu1 180.0 . 17
Cu1 Cl1 Cu1 90.0 18 17
Cu1 Cl1 Cu1 180.0 18 2
Cu1 Cl1 Cu1 90.0 . 18
Cu1 Cl1 Cu1 90.0 . 2
Cu1 Cl1 Cu1 90.0 17 2
N2 N2 Cu1 123.8(4) 22 .
C6 N2 Cu1 127.9(11) . .
C6 N2 N2 107.6(9) . 22
C6 N1 C6 99.2(9) 22 .
C3 N1 C6 128.7(5) . .
C3 N1 C6 128.7(5) . 22
C3 C2 C3 66.5(10) 25_544 .
C1 C2 C1 179(2) . 14_544
N2 C6 N1 112.0(11) . .
O1 C5 O1 125.0(16) 21 .
O1 C5 C4 117.2(8) . 3
O1 C5 C4 117.2(8) 21 3
N1 C3 C2 121.2(5) . 25_544
N1 C3 C2 121.2(5) . .
N1 C3 C3 161(2) . 25_544
C2 C3 C2 113.5(10) 25_544 .
C2 C3 C3 56.7(5) 25_544 25_544
C2 C3 C3 56.7(5) . 25_544
F1 B1 F1 124(4) 19_655 .
F1 B1 F2 109.7(10) 19_655 4_655
F1 B1 F2 109.7(10) . 4_655
F1 B1 F2 84.7(13) 19_655 13_554
F1 B1 F2 109.7(10) 19_655 .
F1 B1 F2 84.7(13) . 26_554
F1 B1 F2 151(3) 19_655 26_554
F1 B1 F2 109.7(10) . .
F1 B1 F2 151(3) . 13_554
F2 B1 F2 53.3(17) . 26_554
F2 B1 F2 53.3(17) . 13_554
F2 B1 F2 89(4) 4_655 .
F2 B1 F2 67(2) 26_554 13_554
F2 B1 F2 53.3(17) 4_655 26_554
F2 B1 F2 53.3(17) 4_655 13_554
B1 F2 B1 102(3) . 26_554
B1 F2 F2 76.7(16) . 13_554
B1 F2 F2 76.7(16) . 26_554
F2 F2 B1 50.1(19) 26_554 26_554
F2 F2 B1 50.1(19) 13_554 26_554
F2 F2 F2 83.8(15) 13_554 26_554
C5 O1 Cu1 137.8(10) . .
O4 C7 O4 180.0 3 .
O4A C7 O4A 180.0 17_655 .
O3 C8 O3 89.999(13) . 2
O3 C8 O3 89.999(16) 4 2
O3 C8 O3 89.999(14) 4 7
O3 C8 O3 89.999(15) . 7
O3 C8 O3 179.4(18) 4 .
O3 C8 O3 179.4(18) 2 7

loop_
_geom_bond_atom_site_label_1
_geom_bond_atom_site_label_2
_geom_bond_distance
_geom_bond_site_symmetry_2
Cu1 Cl1 2.5338(12) .
Cu1 N2 2.01(2) 3
Cu1 N2 2.01(2) 24
Cu1 N2 2.01(2) .
Cu1 N2 2.01(2) 20
Cu1 O1 1.960(16) 24
Cu1 O1 1.960(16) 3
Cu1 O1 1.960(16) .
Cu1 O1 1.960(16) 20
Cl1 Cu1 2.5338(12) 18
Cl1 Cu1 2.5338(12) 2
Cl1 Cu1 2.5338(12) 17
N2 N2 1.35(3) 22
N2 C6 1.31(2) .
N1 C6 1.403(11) 22
N1 C6 1.403(11) .
N1 C3 1.357(13) .
C2 C3 1.388(12) .
C2 C3 1.388(12) 25_544
C2 C1 1.338(16) .
C2 C1 1.338(16) 14_544
F1 B1 1.27(2) .
C5 O1 1.254(15) 21
C5 O1 1.254(15) .
C5 C4 1.411(15) 3
C3 C2 1.388(12) 25_544
C3 C3 1.52(2) 25_544
B1 F1 1.27(2) 19_655
B1 F2 1.91(5) 13_554
B1 F2 1.50(4) 4_655
B1 F2 1.91(5) 26_554
B1 F2 1.50(4) .
F2 B1 1.91(5) 26_554
F2 F2 1.57(5) 26_554
F2 F2 1.57(5) 13_554
Ow Ow 0.90(4) 3
C7 O4 1.17(2) .
C7 O4 1.17(2) 3
C7 O4A 1.20(6) 17_655
C7 O4A 1.20(6) .
C8 O3 1.317(19) 4
C8 O3 1.317(19) .
C8 O3 1.317(19) 2
C8 O3 1.317(19) 7
